data_1521282
loop_
_publ_author_name
'Reinholdt, Anders'
'Vibenholt, Johan E.'
'Morsing, Thorbj\/orn J.'
'Schau-Magnussen, Magnus'
'Reeler, Nini E. A.'
'Bendix, Jesper'

_publ_section_title
;
 Carbide complexes as \p-acceptor ligands
;
_journal_issue 10
_journal_name_full 'Chem. Sci.'
_journal_page_first 5815
_journal_paper_doi 10.1039/C5SC02077H
_journal_volume 6
_journal_year 2015
_chemical_formula_moiety 'C45 H78 Cl3 Ir P2 Ru, C6 H14'
_chemical_formula_sum 'C51 H92 Cl3 Ir P2 Ru'
_chemical_formula_weight 1166.80
_chemical_name_systematic
;
 ?
;
_space_group_crystal_system triclinic
_space_group_IT_number 2
_space_group_name_Hall '-P 1'
_space_group_name_H-M_alt 'P -1'
_symmetry_space_group_name_Hall '-P 1'
_symmetry_space_group_name_H-M 'P -1'
_atom_sites_solution_hydrogens mixed
_audit_creation_date 2015-05-25
_audit_creation_method
;
Olex2 1.2
(compiled 2015.01.26 svn.r3151 for OlexSys, GUI svn.r4998)
;
_audit_update_record
;
2015-05-26 deposited with the CCDC.
2015-07-07 downloaded from the CCDC.
;
_cell_angle_alpha 111.788(2)
_cell_angle_beta 96.293(2)
_cell_angle_gamma 99.958(2)
_cell_formula_units_Z 2
_cell_length_a 10.9458(6)
_cell_length_b 15.8362(9)
_cell_length_c 16.7533(10)
_cell_measurement_reflns_used 9725
_cell_measurement_temperature 122(2)
_cell_measurement_theta_max 29.99
_cell_measurement_theta_min 2.39
_cell_volume 2607.5(3)
_computing_molecular_graphics 'Olex2 (Dolomanov et al., 2009)'
_computing_publication_material 'Olex2 (Dolomanov et al., 2009)'
_computing_structure_refinement 'ShelXL (Sheldrick, 2008)'
_diffrn_ambient_temperature 122(2)
_diffrn_measured_fraction_theta_full 1.000
_diffrn_measured_fraction_theta_max 1.000
_diffrn_measurement_device_type 'Bruker APEX-II CCD'
_diffrn_measurement_method '\f and \w scans'
_diffrn_radiation_type MoK\a
_diffrn_radiation_wavelength 0.71073
_diffrn_reflns_av_R_equivalents 0.0585
_diffrn_reflns_av_unetI/netI 0.0220
_diffrn_reflns_limit_h_max 13
_diffrn_reflns_limit_h_min -13
_diffrn_reflns_limit_k_max 18
_diffrn_reflns_limit_k_min -18
_diffrn_reflns_limit_l_max 19
_diffrn_reflns_limit_l_min -19
_diffrn_reflns_number 123709
_diffrn_reflns_theta_full 26.000
_diffrn_reflns_theta_max 25.027
_diffrn_reflns_theta_min 2.112
_diffrn_standards_number 0
_exptl_absorpt_coefficient_mu 3.086
_exptl_absorpt_correction_T_max 0.7461
_exptl_absorpt_correction_T_min 0.6530
_exptl_absorpt_correction_type multi-scan
_exptl_absorpt_process_details
;
SADABS-2014/3 (Bruker,2014) was used for absorption correction.
wR2(int) was 0.0850 before and 0.0599 after correction.
The Ratio of minimum to maximum transmission is 0.8752.
The \l/2 correction factor is Not present.
;
_exptl_crystal_density_diffrn 1.486
_exptl_crystal_description prism
_exptl_crystal_F_000 1200
_exptl_crystal_size_max 0.28
_exptl_crystal_size_mid 0.21
_exptl_crystal_size_min 0.08
_refine_diff_density_max 0.627
_refine_diff_density_min -0.521
_refine_diff_density_rms 0.074
_refine_ls_extinction_method none
_refine_ls_goodness_of_fit_ref 1.048
_refine_ls_hydrogen_treatment constr
_refine_ls_matrix_type full
_refine_ls_number_parameters 552
_refine_ls_number_reflns 9185
_refine_ls_number_restraints 28
_refine_ls_restrained_S_all 1.050
_refine_ls_R_factor_all 0.0257
_refine_ls_R_factor_gt 0.0195
_refine_ls_shift/su_max 0.002
_refine_ls_shift/su_mean 0.000
_refine_ls_structure_factor_coef Fsqd
_refine_ls_weighting_details
;
 w=1/[\s^2^(Fo^2^)+(0.0193P)^2^+1.7518P]
 where P=(Fo^2^+2Fc^2^)/3
;
_refine_ls_weighting_scheme calc
_refine_ls_wR_factor_gt 0.0409
_refine_ls_wR_factor_ref 0.0426
_reflns_Friedel_coverage 0.000
_reflns_number_gt 8222
_reflns_number_total 9185
_reflns_threshold_expression 'I > 2\s(I)'
_cod_data_source_file c5sc02077h2.cif
_cod_data_source_block mo_d8v911_0m
_cod_depositor_comments 'Adding full bibliography for 1521279--1521290.cif.'
_cod_database_code 1521282
_shelxl_version_number 2013-2
_shelx_space_group_comment
;
The symmetry employed for this shelxl refinement is uniquely defined
by the following loop, which should always be used as a source of
symmetry information in preference to the above space-group names.
They are only intended as comments.
;
_olex2_refinement_description
;
1. Fixed Uiso
 At 1.2 times of:
  All C(H) groups, All C(H,H) groups, All C(H,H,H,H) groups
 At 1.5 times of:
  All C(H,H,H) groups, All C(H,H,H,H,H,H) groups
2. Restrained distances
 C14-C9 \\sim C15-C8
 with sigma of 0.02
 C8-C10 \\sim C9-C11 \\sim C5-C15 \\sim C6-C14
 with sigma of 0.02
 C54-C53 \\sim C58-C59 \\sim C55-C54 \\sim C60-C59 \\sim C60-C61 \\sim C55-C56
 with sigma of 0.02
 C52-C58 \\sim C52-C53 \\sim C56-C57 \\sim C61-C62
 with sigma of 0.02
3. Uiso/Uaniso restraints and constraints
Uanis(C14) = Uanis(C15)
Uanis(C8) = Uanis(C9)
Uanis(C10) = Uanis(C11)
Uanis(C6) = Uanis(C5)
Uanis(C53) = Uanis(C58)
Uanis(C54) = Uanis(C59)
Uanis(C60) = Uanis(C55)
Uanis(C56) = Uanis(C61)
Uanis(C62) = Uanis(C57)
4. Others
 Sof(H12C)=Sof(H12D)=Sof(H4BC)=Sof(H4BD)=Sof(C10)=Sof(H10A)=Sof(H10B)=Sof(C5)=
 Sof(H5A)=Sof(H5B)=Sof(C8)=Sof(H8)=Sof(C15)=Sof(H15)=1-FVAR(1)
 Sof(H12A)=Sof(H12B)=Sof(C11)=Sof(H11A)=Sof(H11B)=Sof(C9)=Sof(H9)=Sof(C14)=
 Sof(H14)=Sof(C6)=Sof(H6A)=Sof(H6B)=Sof(H4AA)=Sof(H4AB)=FVAR(1)
 Sof(H52D)=Sof(H52E)=Sof(H52F)=Sof(C59)=Sof(H59A)=Sof(H59B)=Sof(C58)=Sof(H58A)=
 Sof(H58B)=Sof(C61)=Sof(H61A)=Sof(H61B)=Sof(C60)=Sof(H60A)=Sof(H60B)=Sof(C62)=
 Sof(H62A)=Sof(H62B)=Sof(H62C)=1-FVAR(2)
 Sof(H52A)=Sof(H52B)=Sof(H52C)=Sof(C53)=Sof(H53A)=Sof(H53B)=Sof(C54)=Sof(H54A)=
 Sof(H54B)=Sof(C55)=Sof(H55A)=Sof(H55B)=Sof(C57)=Sof(H57A)=Sof(H57B)=Sof(H57C)=
 Sof(C56)=Sof(H56A)=Sof(H56B)=FVAR(2)
5.a Riding coordinates:
 C52(H52A,H52B,H52C), C52(H52D,H52E,H52F), C57(H57A,H57B,H57C), C62(H62A,H62B,
 H62C)
5.b Ternary CH refined with riding coordinates:
 C3(H3), C9(H9), C14(H14), C2(H2), C16(H16), C22(H22), C28(H28), C40(H40),
 C46(H46), C34(H34), C8(H8), C15(H15)
5.c Secondary CH2 refined with riding coordinates:
 C12(H12A,H12B), C12(H12C,H12D), C11(H11A,H11B), C6(H6A,H6B), C4(H4AA,H4AB),
 C4(H4BC,H4BD), C17(H17A,H17B), C18(H18A,H18B), C19(H19A,H19B), C20(H20A,H20B),
 C21(H21A,H21B), C23(H23A,H23B), C24(H24A,H24B), C25(H25A,H25B), C26(H26A,H26B),
  C27(H27A,H27B), C33(H33A,H33B), C32(H32A,H32B), C31(H31A,H31B), C30(H30A,
 H30B), C29(H29A,H29B), C45(H45A,H45B), C44(H44A,H44B), C43(H43A,H43B),
 C42(H42A,H42B), C41(H41A,H41B), C47(H47A,H47B), C48(H48A,H48B), C49(H49A,H49B),
  C50(H50A,H50B), C51(H51A,H51B), C39(H39A,H39B), C38(H38A,H38B), C37(H37A,
 H37B), C36(H36A,H36B), C35(H35A,H35B), C53(H53A,H53B), C54(H54A,H54B),
 C55(H55A,H55B), C56(H56A,H56B), C10(H10A,H10B), C5(H5A,H5B), C59(H59A,H59B),
 C58(H58A,H58B), C61(H61A,H61B), C60(H60A,H60B)
;

loop_
_space_group_symop_operation_xyz
'x, y, z'
'-x, -y, -z'

loop_
_atom_site_label
_atom_site_type_symbol
_atom_site_fract_x
_atom_site_fract_y
_atom_site_fract_z
_atom_site_U_iso_or_equiv
_atom_site_adp_type
_atom_site_occupancy
_atom_site_site_symmetry_order
_atom_site_calc_flag
_atom_site_refinement_flags_posn
_atom_site_refinement_flags_occupancy
_atom_site_disorder_assembly
_atom_site_disorder_group
Ir1 Ir 0.83337(2) 0.57473(2) 0.64045(2) 0.01541(4) Uani 1 1 d . . . .
Ru1 Ru 0.79208(2) 0.80901(2) 0.72243(2) 0.01145(5) Uani 1 1 d . . . .
C1 C 0.8190(2) 0.69981(17) 0.68609(16) 0.0147(5) Uani 1 1 d . . . .
Cl2 Cl 0.97520(6) 0.90512(4) 0.82653(4) 0.01937(14) Uani 1 1 d . . . .
Cl1 Cl 0.58726(5) 0.76084(4) 0.63374(4) 0.01551(13) Uani 1 1 d . . . .
Cl3 Cl 1.03900(6) 0.61153(5) 0.71821(5) 0.03083(17) Uani 1 1 d . . . .
C52 C 1.0194(4) 0.4651(3) 0.8622(3) 0.0597(11) Uani 1 1 d D . . .
H52A H 1.0554 0.4363 0.8974 0.090 Uiso 0.862(4) 1 d R P A 1
H52B H 1.0752 0.5238 0.8733 0.090 Uiso 0.862(4) 1 d R P A 1
H52C H 1.0076 0.4248 0.8014 0.090 Uiso 0.862(4) 1 d R P A 1
H52D H 1.0077 0.4813 0.8125 0.090 Uiso 0.138(4) 1 d R P A 2
H52E H 1.0792 0.4264 0.8552 0.090 Uiso 0.138(4) 1 d R P A 2
H52F H 1.0504 0.5210 0.9145 0.090 Uiso 0.138(4) 1 d R P A 2
P1 P 0.87777(6) 0.86155(4) 0.61622(4) 0.01266(13) Uani 1 1 d . . . .
P2 P 0.70444(6) 0.80945(4) 0.84870(4) 0.01359(13) Uani 1 1 d . . . .
C3 C 0.6334(2) 0.52217(18) 0.59735(18) 0.0205(6) Uani 1 1 d . . . .
H3 H 0.5839 0.5672 0.6251 0.025 Uiso 1 1 calc R . . .
C12 C 0.5853(3) 0.42501(19) 0.5951(2) 0.0293(7) Uani 1 1 d . . . .
H12A H 0.5120 0.4253 0.6229 0.035 Uiso 0.819(4) 1 calc R P B 1
H12B H 0.5582 0.3810 0.5346 0.035 Uiso 0.819(4) 1 calc R P B 1
H12C H 0.5137 0.3918 0.5472 0.035 Uiso 0.181(4) 1 calc R P B 2
H12D H 0.5560 0.4311 0.6492 0.035 Uiso 0.181(4) 1 calc R P B 2
C11 C 0.6801(3) 0.3924(3) 0.6393(3) 0.0307(9) Uani 0.819(4) 1 d D P B 1
H11A H 0.6601 0.3246 0.6137 0.037 Uiso 0.819(4) 1 calc R P B 1
H11B H 0.6741 0.4124 0.7006 0.037 Uiso 0.819(4) 1 calc R P B 1
C9 C 0.8149(4) 0.4279(3) 0.6328(3) 0.0248(10) Uani 0.819(4) 1 d D P B 1
H9 H 0.8792 0.4216 0.6744 0.030 Uiso 0.819(4) 1 calc R P B 1
C14 C 0.8538(4) 0.4277(3) 0.5577(3) 0.0245(10) Uani 0.819(4) 1 d D P B 1
H14 H 0.9415 0.4226 0.5561 0.029 Uiso 0.819(4) 1 calc R P B 1
C6 C 0.7694(3) 0.3878(2) 0.4691(2) 0.0217(8) Uani 0.819(4) 1 d D P B 1
H6A H 0.7032 0.3364 0.4656 0.026 Uiso 0.819(4) 1 calc R P B 1
H6B H 0.8184 0.3629 0.4246 0.026 Uiso 0.819(4) 1 calc R P B 1
C4 C 0.7083(3) 0.46063(18) 0.44974(18) 0.0259(6) Uani 1 1 d . . . .
H4AA H 0.7618 0.4889 0.4196 0.031 Uiso 0.819(4) 1 calc R P B 1
H4AB H 0.6276 0.4286 0.4105 0.031 Uiso 0.819(4) 1 calc R P B 1
H4BC H 0.6368 0.4077 0.4323 0.031 Uiso 0.181(4) 1 calc R P B 2
H4BD H 0.7061 0.4827 0.4029 0.031 Uiso 0.181(4) 1 calc R P B 2
C2 C 0.6873(2) 0.53754(17) 0.53006(17) 0.0189(6) Uani 1 1 d . . . .
H2 H 0.6680 0.5911 0.5195 0.023 Uiso 1 1 calc R . . .
C16 C 0.8204(2) 0.78463(17) 0.49835(16) 0.0159(5) Uani 1 1 d . . . .
H16 H 0.7307 0.7572 0.4923 0.019 Uiso 1 1 calc R . . .
C17 C 0.8270(3) 0.83492(18) 0.43574(17) 0.0226(6) Uani 1 1 d . . . .
H17A H 0.7845 0.8859 0.4548 0.027 Uiso 1 1 calc R . . .
H17B H 0.9147 0.8613 0.4377 0.027 Uiso 1 1 calc R . . .
C18 C 0.7653(3) 0.76818(19) 0.34146(17) 0.0267(7) Uani 1 1 d . . . .
H18A H 0.6758 0.7462 0.3384 0.032 Uiso 1 1 calc R . . .
H18B H 0.7741 0.8015 0.3034 0.032 Uiso 1 1 calc R . . .
C19 C 0.8253(3) 0.68524(18) 0.30992(17) 0.0251(6) Uani 1 1 d . . . .
H19A H 0.9122 0.7064 0.3061 0.030 Uiso 1 1 calc R . . .
H19B H 0.7803 0.6420 0.2519 0.030 Uiso 1 1 calc R . . .
C20 C 0.8220(3) 0.63523(18) 0.37213(16) 0.0203(6) Uani 1 1 d . . . .
H20A H 0.8656 0.5850 0.3526 0.024 Uiso 1 1 calc R . . .
H20B H 0.7349 0.6079 0.3707 0.024 Uiso 1 1 calc R . . .
C21 C 0.8843(2) 0.70219(17) 0.46619(16) 0.0171(5) Uani 1 1 d . . . .
H21A H 0.9732 0.7256 0.4687 0.021 Uiso 1 1 calc R . . .
H21B H 0.8779 0.6688 0.5043 0.021 Uiso 1 1 calc R . . .
C22 C 1.0524(2) 0.89482(17) 0.64223(16) 0.0148(5) Uani 1 1 d . . . .
H22 H 1.0728 0.9432 0.7019 0.018 Uiso 1 1 calc R . . .
C23 C 1.1206(2) 0.94087(18) 0.58862(17) 0.0194(6) Uani 1 1 d . . . .
H23A H 1.0827 0.9909 0.5857 0.023 Uiso 1 1 calc R . . .
H23B H 1.1125 0.8952 0.5294 0.023 Uiso 1 1 calc R . . .
C24 C 1.2604(2) 0.98014(19) 0.63144(19) 0.0225(6) Uani 1 1 d . . . .
H24A H 1.3038 1.0080 0.5965 0.027 Uiso 1 1 calc R . . .
H24B H 1.2681 1.0288 0.6891 0.027 Uiso 1 1 calc R . . .
C25 C 1.3228(2) 0.90434(19) 0.63985(18) 0.0232(6) Uani 1 1 d . . . .
H25A H 1.4099 0.9319 0.6699 0.028 Uiso 1 1 calc R . . .
H25B H 1.3227 0.8587 0.5820 0.028 Uiso 1 1 calc R . . .
C26 C 1.2532(2) 0.85582(18) 0.69055(18) 0.0203(6) Uani 1 1 d . . . .
H26A H 1.2615 0.9001 0.7504 0.024 Uiso 1 1 calc R . . .
H26B H 1.2914 0.8054 0.6920 0.024 Uiso 1 1 calc R . . .
C27 C 1.1133(2) 0.81647(18) 0.64888(17) 0.0181(6) Uani 1 1 d . . . .
H27A H 1.0705 0.7887 0.6840 0.022 Uiso 1 1 calc R . . .
H27B H 1.1043 0.7681 0.5909 0.022 Uiso 1 1 calc R . . .
C28 C 0.8317(2) 0.97208(16) 0.62448(16) 0.0144(5) Uani 1 1 d . . . .
H28 H 0.8677 0.9902 0.5806 0.017 Uiso 1 1 calc R . . .
C33 C 0.6876(2) 0.95830(17) 0.60117(17) 0.0178(6) Uani 1 1 d . . . .
H33A H 0.6555 0.9077 0.5440 0.021 Uiso 1 1 calc R . . .
H33B H 0.6480 0.9410 0.6437 0.021 Uiso 1 1 calc R . . .
C32 C 0.6527(3) 1.04745(18) 0.60010(17) 0.0211(6) Uani 1 1 d . . . .
H32A H 0.6863 1.0618 0.5542 0.025 Uiso 1 1 calc R . . .
H32B H 0.5615 1.0374 0.5872 0.025 Uiso 1 1 calc R . . .
C31 C 0.7048(3) 1.12926(19) 0.68725(19) 0.0295(7) Uani 1 1 d . . . .
H31A H 0.6649 1.1179 0.7324 0.035 Uiso 1 1 calc R . . .
H31B H 0.6861 1.1856 0.6838 0.035 Uiso 1 1 calc R . . .
C30 C 0.8475(3) 1.1424(2) 0.7109(2) 0.0371(8) Uani 1 1 d . . . .
H30A H 0.8791 1.1934 0.7679 0.045 Uiso 1 1 calc R . . .
H30B H 0.8874 1.1595 0.6684 0.045 Uiso 1 1 calc R . . .
C29 C 0.8839(3) 1.05429(18) 0.71311(18) 0.0251(6) Uani 1 1 d . . . .
H29A H 0.8502 1.0397 0.7588 0.030 Uiso 1 1 calc R . . .
H29B H 0.9752 1.0649 0.7262 0.030 Uiso 1 1 calc R . . .
C40 C 0.5552(2) 0.71905(17) 0.82041(16) 0.0152(5) Uani 1 1 d . . . .
H40 H 0.5171 0.7077 0.7606 0.018 Uiso 1 1 calc R . . .
C45 C 0.5787(2) 0.62493(17) 0.81648(17) 0.0178(6) Uani 1 1 d . . . .
H45A H 0.6388 0.6063 0.7787 0.021 Uiso 1 1 calc R . . .
H45B H 0.6145 0.6313 0.8746 0.021 Uiso 1 1 calc R . . .
C44 C 0.4548(2) 0.54990(18) 0.78137(18) 0.0217(6) Uani 1 1 d . . . .
H44A H 0.4229 0.5400 0.7215 0.026 Uiso 1 1 calc R . . .
H44B H 0.4706 0.4914 0.7813 0.026 Uiso 1 1 calc R . . .
C43 C 0.3563(3) 0.5782(2) 0.83672(19) 0.0287(7) Uani 1 1 d . . . .
H43A H 0.2778 0.5309 0.8115 0.034 Uiso 1 1 calc R . . .
H43B H 0.3847 0.5825 0.8953 0.034 Uiso 1 1 calc R . . .
C42 C 0.3335(3) 0.67113(19) 0.84164(19) 0.0281(7) Uani 1 1 d . . . .
H42A H 0.2736 0.6892 0.8798 0.034 Uiso 1 1 calc R . . .
H42B H 0.2967 0.6648 0.7838 0.034 Uiso 1 1 calc R . . .
C41 C 0.4551(2) 0.74733(19) 0.87610(18) 0.0241(6) Uani 1 1 d . . . .
H41A H 0.4873 0.7585 0.9363 0.029 Uiso 1 1 calc R . . .
H41B H 0.4375 0.8049 0.8751 0.029 Uiso 1 1 calc R . . .
C46 C 0.8128(2) 0.80673(18) 0.93993(16) 0.0192(6) Uani 1 1 d . . . .
H46 H 0.8779 0.8651 0.9609 0.023 Uiso 1 1 calc R . . .
C47 C 0.7506(3) 0.8112(2) 1.01875(17) 0.0259(7) Uani 1 1 d . . . .
H47A H 0.7124 0.8647 1.0363 0.031 Uiso 1 1 calc R . . .
H47B H 0.6843 0.7552 1.0023 0.031 Uiso 1 1 calc R . . .
C48 C 0.8479(3) 0.8196(2) 1.09532(19) 0.0387(8) Uani 1 1 d . . . .
H48A H 0.9099 0.8785 1.1153 0.046 Uiso 1 1 calc R . . .
H48B H 0.8064 0.8192 1.1435 0.046 Uiso 1 1 calc R . . .
C49 C 0.9134(3) 0.7397(2) 1.0683(2) 0.0463(9) Uani 1 1 d . . . .
H49A H 0.8521 0.6810 1.0510 0.056 Uiso 1 1 calc R . . .
H49B H 0.9755 0.7463 1.1175 0.056 Uiso 1 1 calc R . . .
C50 C 0.9785(3) 0.7388(2) 0.9922(2) 0.0393(8) Uani 1 1 d . . . .
H50A H 1.0201 0.6871 0.9757 0.047 Uiso 1 1 calc R . . .
H50B H 1.0427 0.7963 1.0107 0.047 Uiso 1 1 calc R . . .
C51 C 0.8844(3) 0.7289(2) 0.91310(18) 0.0251(6) Uani 1 1 d . . . .
H51A H 0.8252 0.6685 0.8906 0.030 Uiso 1 1 calc R . . .
H51B H 0.9290 0.7326 0.8671 0.030 Uiso 1 1 calc R . . .
C34 C 0.6608(2) 0.92305(17) 0.90034(16) 0.0191(6) Uani 1 1 d . . . .
H34 H 0.6003 0.9143 0.9372 0.023 Uiso 1 1 calc R . . .
C39 C 0.5916(3) 0.94865(18) 0.83086(17) 0.0219(6) Uani 1 1 d . . . .
H39A H 0.6476 0.9554 0.7915 0.026 Uiso 1 1 calc R . . .
H39B H 0.5188 0.8982 0.7967 0.026 Uiso 1 1 calc R . . .
C38 C 0.5480(3) 1.03920(19) 0.87147(19) 0.0282(7) Uani 1 1 d . . . .
H38A H 0.5113 1.0554 0.8253 0.034 Uiso 1 1 calc R . . .
H38B H 0.4832 1.0299 0.9045 0.034 Uiso 1 1 calc R . . .
C37 C 0.6572(3) 1.11889(19) 0.93168(19) 0.0296(7) Uani 1 1 d . . . .
H37A H 0.7179 1.1328 0.8976 0.036 Uiso 1 1 calc R . . .
H37B H 0.6260 1.1744 0.9593 0.036 Uiso 1 1 calc R . . .
C36 C 0.7212(3) 1.09346(19) 1.00114(19) 0.0288(7) Uani 1 1 d . . . .
H36A H 0.6617 1.0830 1.0372 0.035 Uiso 1 1 calc R . . .
H36B H 0.7910 1.1449 1.0385 0.035 Uiso 1 1 calc R . . .
C35 C 0.7706(3) 1.00570(18) 0.96031(18) 0.0240(6) Uani 1 1 d . . . .
H35A H 0.8108 0.9905 1.0062 0.029 Uiso 1 1 calc R . . .
H35B H 0.8332 1.0169 0.9265 0.029 Uiso 1 1 calc R . . .
C53 C 0.8942(4) 0.4814(3) 0.8848(3) 0.0514(12) Uani 0.862(4) 1 d D P A 1
H53A H 0.9086 0.5242 0.9457 0.062 Uiso 0.862(4) 1 calc R P A 1
H53B H 0.8607 0.5122 0.8499 0.062 Uiso 0.862(4) 1 calc R P A 1
C54 C 0.7972(4) 0.3983(3) 0.8719(3) 0.0548(12) Uani 0.862(4) 1 d D P A 1
H54A H 0.8306 0.3662 0.9055 0.066 Uiso 0.862(4) 1 calc R P A 1
H54B H 0.7798 0.3561 0.8106 0.066 Uiso 0.862(4) 1 calc R P A 1
C55 C 0.6728(4) 0.4196(3) 0.8987(3) 0.0463(11) Uani 0.862(4) 1 d D P A 1
H55A H 0.6874 0.4527 0.9618 0.056 Uiso 0.862(4) 1 calc R P A 1
H55B H 0.6470 0.4609 0.8729 0.056 Uiso 0.862(4) 1 calc R P A 1
C57 C 0.4455(5) 0.3621(4) 0.9003(5) 0.0734(19) Uani 0.862(4) 1 d D P A 1
H57A H 0.4605 0.3959 0.9626 0.110 Uiso 0.862(4) 1 d R P A 1
H57B H 0.3808 0.3061 0.8835 0.110 Uiso 0.862(4) 1 d R P A 1
H57C H 0.4187 0.4004 0.8720 0.110 Uiso 0.862(4) 1 d R P A 1
C56 C 0.5687(6) 0.3360(4) 0.8721(4) 0.0860(19) Uani 0.862(4) 1 d D P A 1
H56A H 0.5931 0.2948 0.8985 0.103 Uiso 0.862(4) 1 calc R P A 1
H56B H 0.5534 0.3025 0.8091 0.103 Uiso 0.862(4) 1 calc R P A 1
C10 C 0.6905(15) 0.3646(12) 0.5833(13) 0.0307(9) Uani 0.181(4) 1 d D P B 2
H10A H 0.6842 0.3327 0.6227 0.037 Uiso 0.181(4) 1 calc R P B 2
H10B H 0.6692 0.3169 0.5241 0.037 Uiso 0.181(4) 1 calc R P B 2
C5 C 0.8125(15) 0.4292(12) 0.4542(10) 0.0217(8) Uani 0.181(4) 1 d D P B 2
H5A H 0.8694 0.4560 0.4248 0.026 Uiso 0.181(4) 1 calc R P B 2
H5B H 0.7896 0.3622 0.4206 0.026 Uiso 0.181(4) 1 calc R P B 2
C8 C 0.8266(18) 0.4151(17) 0.5989(17) 0.0248(10) Uani 0.181(4) 1 d D P B 2
H8 H 0.8833 0.4018 0.6400 0.030 Uiso 0.181(4) 1 calc R P B 2
C15 C 0.887(2) 0.4472(17) 0.5446(13) 0.0245(10) Uani 0.181(4) 1 d D P B 2
H15 H 0.9778 0.4486 0.5487 0.029 Uiso 0.181(4) 1 calc R P B 2
C59 C 0.780(2) 0.4534(17) 0.883(2) 0.0548(12) Uani 0.138(4) 1 d D P A 2
H59A H 0.7764 0.4945 0.8528 0.066 Uiso 0.138(4) 1 calc R P A 2
H59B H 0.7868 0.4900 0.9453 0.066 Uiso 0.138(4) 1 calc R P A 2
C58 C 0.8942(17) 0.4132(17) 0.8693(19) 0.0514(12) Uani 0.138(4) 1 d D P A 2
H58A H 0.8677 0.3567 0.8160 0.062 Uiso 0.138(4) 1 calc R P A 2
H58B H 0.9122 0.3932 0.9166 0.062 Uiso 0.138(4) 1 calc R P A 2
C61 C 0.585(3) 0.419(2) 0.916(2) 0.0860(19) Uani 0.138(4) 1 d D P A 2
H61A H 0.5489 0.4665 0.9046 0.103 Uiso 0.138(4) 1 calc R P A 2
H61B H 0.6308 0.4441 0.9756 0.103 Uiso 0.138(4) 1 calc R P A 2
C60 C 0.661(2) 0.3757(18) 0.8499(19) 0.0463(11) Uani 0.138(4) 1 d D P A 2
H60A H 0.6222 0.3641 0.7909 0.056 Uiso 0.138(4) 1 calc R P A 2
H60B H 0.6774 0.3181 0.8520 0.056 Uiso 0.138(4) 1 calc R P A 2
C62 C 0.485(4) 0.327(3) 0.892(3) 0.0734(19) Uani 0.138(4) 1 d D P A 2
H62A H 0.4018 0.3381 0.8886 0.110 Uiso 0.138(4) 1 d R P A 2
H62B H 0.5000 0.3022 0.9356 0.110 Uiso 0.138(4) 1 d R P A 2
H62C H 0.4921 0.2820 0.8360 0.110 Uiso 0.138(4) 1 d R P A 2

loop_
_atom_site_aniso_label
_atom_site_aniso_U_11
_atom_site_aniso_U_22
_atom_site_aniso_U_33
_atom_site_aniso_U_23
_atom_site_aniso_U_13
_atom_site_aniso_U_12
Ir1 0.01214(5) 0.01385(5) 0.01868(6) 0.00538(4) -0.00110(4) 0.00407(4)
Ru1 0.00993(10) 0.01153(10) 0.01108(10) 0.00342(8) 0.00102(8) 0.00096(8)
C1 0.0077(12) 0.0226(14) 0.0132(13) 0.0082(11) -0.0008(10) 0.0006(10)
Cl2 0.0149(3) 0.0225(3) 0.0142(3) 0.0050(3) -0.0008(2) -0.0047(3)
Cl1 0.0116(3) 0.0162(3) 0.0162(3) 0.0049(2) -0.0007(2) 0.0022(2)
Cl3 0.0166(3) 0.0294(4) 0.0395(4) 0.0097(3) -0.0099(3) 0.0066(3)
C52 0.065(3) 0.084(3) 0.056(3) 0.040(2) 0.027(2) 0.044(2)
P1 0.0122(3) 0.0129(3) 0.0127(3) 0.0049(3) 0.0025(3) 0.0031(3)
P2 0.0118(3) 0.0142(3) 0.0123(3) 0.0041(3) 0.0013(3) 0.0001(3)
C3 0.0122(13) 0.0160(13) 0.0274(15) 0.0033(12) 0.0003(11) 0.0023(11)
C12 0.0285(16) 0.0209(15) 0.0351(18) 0.0084(13) 0.0121(14) 0.0001(12)
C11 0.043(2) 0.0220(19) 0.027(2) 0.0145(18) 0.0010(19) 0.0007(16)
C9 0.0320(19) 0.0118(19) 0.028(3) 0.007(2) -0.005(2) 0.0097(14)
C14 0.022(3) 0.015(2) 0.036(2) 0.0075(17) -0.001(2) 0.0103(18)
C6 0.0245(19) 0.0168(19) 0.0227(18) 0.0048(14) 0.0063(14) 0.0077(15)
C4 0.0363(17) 0.0185(14) 0.0208(15) 0.0067(12) 0.0011(13) 0.0067(12)
C2 0.0164(13) 0.0158(13) 0.0213(14) 0.0053(11) -0.0053(11) 0.0057(11)
C16 0.0165(13) 0.0146(13) 0.0141(13) 0.0036(11) 0.0018(10) 0.0027(10)
C17 0.0344(16) 0.0177(14) 0.0162(14) 0.0060(11) 0.0052(12) 0.0084(12)
C18 0.0412(18) 0.0234(15) 0.0164(14) 0.0089(12) 0.0022(13) 0.0095(13)
C19 0.0325(16) 0.0207(14) 0.0144(14) 0.0002(11) 0.0020(12) 0.0037(12)
C20 0.0227(14) 0.0171(13) 0.0168(14) 0.0027(11) 0.0008(11) 0.0050(11)
C21 0.0165(13) 0.0156(13) 0.0175(14) 0.0048(11) 0.0038(11) 0.0033(11)
C22 0.0137(13) 0.0141(12) 0.0161(13) 0.0056(11) 0.0032(10) 0.0030(10)
C23 0.0179(14) 0.0229(14) 0.0237(15) 0.0143(12) 0.0066(11) 0.0075(11)
C24 0.0143(14) 0.0282(15) 0.0282(16) 0.0155(13) 0.0059(12) 0.0022(11)
C25 0.0147(14) 0.0300(16) 0.0272(15) 0.0134(13) 0.0042(12) 0.0065(12)
C26 0.0149(13) 0.0214(14) 0.0245(15) 0.0092(12) 0.0013(11) 0.0059(11)
C27 0.0161(13) 0.0191(14) 0.0219(14) 0.0104(11) 0.0037(11) 0.0057(11)
C28 0.0166(13) 0.0129(12) 0.0138(13) 0.0055(10) 0.0016(10) 0.0041(10)
C33 0.0153(13) 0.0178(13) 0.0181(14) 0.0054(11) 0.0011(11) 0.0042(11)
C32 0.0222(15) 0.0212(14) 0.0225(15) 0.0097(12) 0.0035(12) 0.0092(12)
C31 0.0399(18) 0.0225(15) 0.0264(16) 0.0055(13) 0.0052(14) 0.0190(13)
C30 0.0397(19) 0.0177(15) 0.0367(19) -0.0034(13) -0.0123(15) 0.0079(13)
C29 0.0245(15) 0.0197(14) 0.0209(15) -0.0009(12) -0.0061(12) 0.0060(12)
C40 0.0110(12) 0.0187(13) 0.0136(13) 0.0060(11) -0.0002(10) -0.0003(10)
C45 0.0177(14) 0.0169(13) 0.0173(14) 0.0071(11) 0.0018(11) 0.0003(11)
C44 0.0198(14) 0.0178(14) 0.0225(15) 0.0077(12) -0.0001(11) -0.0045(11)
C43 0.0239(16) 0.0281(16) 0.0243(16) 0.0070(13) 0.0033(12) -0.0104(12)
C42 0.0143(14) 0.0316(16) 0.0292(16) 0.0037(13) 0.0080(12) -0.0009(12)
C41 0.0191(14) 0.0229(15) 0.0246(15) 0.0040(12) 0.0066(12) 0.0017(12)
C46 0.0168(14) 0.0213(14) 0.0156(13) 0.0079(11) -0.0027(11) -0.0032(11)
C47 0.0284(16) 0.0268(15) 0.0158(14) 0.0082(12) -0.0011(12) -0.0069(12)
C48 0.044(2) 0.0426(19) 0.0191(16) 0.0157(14) -0.0098(14) -0.0147(16)
C49 0.046(2) 0.052(2) 0.037(2) 0.0280(18) -0.0212(16) -0.0055(17)
C50 0.0237(17) 0.044(2) 0.050(2) 0.0278(17) -0.0141(15) 0.0005(14)
C51 0.0183(14) 0.0295(16) 0.0269(16) 0.0148(13) -0.0046(12) 0.0011(12)
C34 0.0190(14) 0.0190(14) 0.0148(13) 0.0032(11) 0.0068(11) -0.0009(11)
C39 0.0239(15) 0.0190(14) 0.0210(15) 0.0056(12) 0.0040(12) 0.0063(12)
C38 0.0341(17) 0.0243(15) 0.0293(17) 0.0104(13) 0.0106(13) 0.0127(13)
C37 0.0424(18) 0.0181(15) 0.0296(17) 0.0059(13) 0.0205(14) 0.0099(13)
C36 0.0347(17) 0.0183(14) 0.0251(16) 0.0015(12) 0.0124(13) -0.0022(12)
C35 0.0260(15) 0.0190(14) 0.0196(15) 0.0025(12) 0.0046(12) -0.0016(12)
C53 0.055(3) 0.053(3) 0.049(3) 0.015(2) 0.017(2) 0.026(2)
C54 0.068(3) 0.039(3) 0.061(3) 0.018(2) 0.009(2) 0.028(2)
C55 0.052(3) 0.041(3) 0.042(3) 0.018(2) -0.001(2) 0.005(2)
C57 0.049(3) 0.103(5) 0.087(4) 0.069(4) 0.008(3) -0.003(3)
C56 0.090(5) 0.057(3) 0.113(5) 0.046(4) 0.011(4) 0.001(3)
C10 0.043(2) 0.0220(19) 0.027(2) 0.0145(18) 0.0010(19) 0.0007(16)
C5 0.0245(19) 0.0168(19) 0.0227(18) 0.0048(14) 0.0063(14) 0.0077(15)
C8 0.0320(19) 0.0118(19) 0.028(3) 0.007(2) -0.005(2) 0.0097(14)
C15 0.022(3) 0.015(2) 0.036(2) 0.0075(17) -0.001(2) 0.0103(18)
C59 0.068(3) 0.039(3) 0.061(3) 0.018(2) 0.009(2) 0.028(2)
C58 0.055(3) 0.053(3) 0.049(3) 0.015(2) 0.017(2) 0.026(2)
C61 0.090(5) 0.057(3) 0.113(5) 0.046(4) 0.011(4) 0.001(3)
C60 0.052(3) 0.041(3) 0.042(3) 0.018(2) -0.001(2) 0.005(2)
C62 0.049(3) 0.103(5) 0.087(4) 0.069(4) 0.008(3) -0.003(3)

loop_
_atom_type_symbol
_atom_type_description
_atom_type_scat_dispersion_real
_atom_type_scat_dispersion_imag
_atom_type_scat_source
C C 0.0033 0.0016 'International Tables Vol C Tables 4.2.6.8 and 6.1.1.4'
H H 0.0000 0.0000 'International Tables Vol C Tables 4.2.6.8 and 6.1.1.4'
Cl Cl 0.1484 0.1585 'International Tables Vol C Tables 4.2.6.8 and 6.1.1.4'
Ir Ir -1.4442 7.9887 'International Tables Vol C Tables 4.2.6.8 and 6.1.1.4'
P P 0.1023 0.0942 'International Tables Vol C Tables 4.2.6.8 and 6.1.1.4'
Ru Ru -1.2594 0.8363 'International Tables Vol C Tables 4.2.6.8 and 6.1.1.4'

loop_
_geom_angle_atom_site_label_1
_geom_angle_atom_site_label_2
_geom_angle_atom_site_label_3
_geom_angle
C1 Ir1 Cl3 93.23(7)
C1 Ir1 C3 92.73(10)
C1 Ir1 C9 156.81(13)
C1 Ir1 C14 167.59(14)
C1 Ir1 C2 92.41(10)
C1 Ir1 C8 170.1(5)
C1 Ir1 C15 155.1(5)
Cl3 Ir1 C8 90.0(5)
C3 Ir1 Cl3 162.32(8)
C3 Ir1 C9 79.82(13)
C3 Ir1 C14 87.28(13)
C3 Ir1 C8 81.6(5)
C3 Ir1 C15 96.0(5)
C9 Ir1 Cl3 88.25(11)
C9 Ir1 C14 35.10(13)
C14 Ir1 Cl3 90.42(10)
C2 Ir1 Cl3 157.46(8)
C2 Ir1 C3 38.45(10)
C2 Ir1 C9 95.03(12)
C2 Ir1 C14 79.90(12)
C2 Ir1 C8 88.1(6)
C2 Ir1 C15 80.3(5)
C15 Ir1 Cl3 85.4(5)
C15 Ir1 C8 34.5(5)
C1 Ru1 Cl2 105.02(8)
C1 Ru1 Cl1 94.22(8)
C1 Ru1 P1 99.39(8)
C1 Ru1 P2 99.03(8)
Cl2 Ru1 Cl1 160.73(2)
Cl2 Ru1 P1 88.15(2)
Cl2 Ru1 P2 84.50(2)
Cl1 Ru1 P1 89.77(2)
Cl1 Ru1 P2 91.55(2)
P2 Ru1 P1 161.39(2)
Ru1 C1 Ir1 174.75(15)
H52A C52 H52B 109.5
H52A C52 H52C 109.5
H52B C52 H52C 109.5
H52D C52 H52E 109.5
H52D C52 H52F 109.5
H52E C52 H52F 109.5
C53 C52 H52A 109.5
C53 C52 H52B 109.5
C53 C52 H52C 109.5
C58 C52 H52D 109.4
C58 C52 H52E 109.9
C58 C52 H52F 109.2
C16 P1 Ru1 117.42(8)
C16 P1 C28 102.65(11)
C22 P1 Ru1 111.31(8)
C22 P1 C16 110.71(12)
C22 P1 C28 103.91(11)
C28 P1 Ru1 109.63(8)
C40 P2 Ru1 113.25(8)
C46 P2 Ru1 116.66(9)
C46 P2 C40 110.05(12)
C46 P2 C34 102.36(12)
C34 P2 Ru1 108.03(8)
C34 P2 C40 105.26(11)
Ir1 C3 H3 114.0
C12 C3 Ir1 114.05(18)
C12 C3 H3 114.0
C2 C3 Ir1 70.41(14)
C2 C3 H3 114.0
C2 C3 C12 123.0(2)
C3 C12 H12A 108.8
C3 C12 H12B 108.8
C3 C12 H12C 109.0
C3 C12 H12D 109.0
C3 C12 C10 113.1(6)
H12A C12 H12B 107.7
H12C C12 H12D 107.8
C11 C12 C3 113.8(2)
C11 C12 H12A 108.8
C11 C12 H12B 108.8
C10 C12 H12C 109.0
C10 C12 H12D 109.0
C12 C11 H11A 108.8
C12 C11 H11B 108.8
C12 C11 C9 113.8(3)
H11A C11 H11B 107.7
C9 C11 H11A 108.8
C9 C11 H11B 108.8
Ir1 C9 H9 114.2
C11 C9 Ir1 107.6(3)
C11 C9 H9 114.2
C14 C9 Ir1 74.0(3)
C14 C9 C11 125.1(4)
C14 C9 H9 114.2
Ir1 C14 H14 114.0
C9 C14 Ir1 70.9(3)
C9 C14 H14 114.0
C9 C14 C6 124.5(4)
C6 C14 Ir1 111.5(3)
C6 C14 H14 114.0
C14 C6 H6A 109.0
C14 C6 H6B 109.0
C14 C6 C4 112.8(3)
H6A C6 H6B 107.8
C4 C6 H6A 109.0
C4 C6 H6B 109.0
C6 C4 H4AA 108.6
C6 C4 H4AB 108.6
H4AA C4 H4AB 107.6
H4BC C4 H4BD 107.0
C2 C4 C6 114.5(2)
C2 C4 H4AA 108.6
C2 C4 H4AB 108.6
C2 C4 H4BC 107.5
C2 C4 H4BD 107.5
C5 C4 H4BC 107.5
C5 C4 H4BD 107.5
C5 C4 C2 119.2(7)
Ir1 C2 H2 114.0
C3 C2 Ir1 71.14(15)
C3 C2 C4 124.2(2)
C3 C2 H2 114.0
C4 C2 Ir1 111.92(17)
C4 C2 H2 114.0
P1 C16 H16 106.2
C17 C16 P1 115.10(17)
C17 C16 H16 106.2
C17 C16 C21 109.0(2)
C21 C16 P1 113.41(17)
C21 C16 H16 106.2
C16 C17 H17A 109.3
C16 C17 H17B 109.3
H17A C17 H17B 108.0
C18 C17 C16 111.5(2)
C18 C17 H17A 109.3
C18 C17 H17B 109.3
C17 C18 H18A 109.4
C17 C18 H18B 109.4
H18A C18 H18B 108.0
C19 C18 C17 111.3(2)
C19 C18 H18A 109.4
C19 C18 H18B 109.4
C18 C19 H19A 109.5
C18 C19 H19B 109.5
C18 C19 C20 110.9(2)
H19A C19 H19B 108.1
C20 C19 H19A 109.5
C20 C19 H19B 109.5
C19 C20 H20A 109.3
C19 C20 H20B 109.3
C19 C20 C21 111.6(2)
H20A C20 H20B 108.0
C21 C20 H20A 109.3
C21 C20 H20B 109.3
C16 C21 H21A 109.5
C16 C21 H21B 109.5
C20 C21 C16 110.8(2)
C20 C21 H21A 109.5
C20 C21 H21B 109.5
H21A C21 H21B 108.1
P1 C22 H22 104.5
C23 C22 P1 117.84(17)
C23 C22 H22 104.5
C23 C22 C27 110.3(2)
C27 C22 P1 113.64(17)
C27 C22 H22 104.5
C22 C23 H23A 109.8
C22 C23 H23B 109.8
C22 C23 C24 109.6(2)
H23A C23 H23B 108.2
C24 C23 H23A 109.8
C24 C23 H23B 109.8
C23 C24 H24A 109.3
C23 C24 H24B 109.3
H24A C24 H24B 108.0
C25 C24 C23 111.5(2)
C25 C24 H24A 109.3
C25 C24 H24B 109.3
C24 C25 H25A 109.5
C24 C25 H25B 109.5
C24 C25 C26 110.8(2)
H25A C25 H25B 108.1
C26 C25 H25A 109.5
C26 C25 H25B 109.5
C25 C26 H26A 109.3
C25 C26 H26B 109.3
C25 C26 C27 111.4(2)
H26A C26 H26B 108.0
C27 C26 H26A 109.3
C27 C26 H26B 109.3
C22 C27 H27A 109.6
C22 C27 H27B 109.6
C26 C27 C22 110.1(2)
C26 C27 H27A 109.6
C26 C27 H27B 109.6
H27A C27 H27B 108.2
P1 C28 H28 106.7
C33 C28 P1 112.21(16)
C33 C28 H28 106.7
C29 C28 P1 114.35(17)
C29 C28 H28 106.7
C29 C28 C33 109.8(2)
C28 C33 H33A 109.4
C28 C33 H33B 109.4
H33A C33 H33B 108.0
C32 C33 C28 111.3(2)
C32 C33 H33A 109.4
C32 C33 H33B 109.4
C33 C32 H32A 109.4
C33 C32 H32B 109.4
H32A C32 H32B 108.0
C31 C32 C33 111.2(2)
C31 C32 H32A 109.4
C31 C32 H32B 109.4
C32 C31 H31A 109.7
C32 C31 H31B 109.7
C32 C31 C30 110.0(2)
H31A C31 H31B 108.2
C30 C31 H31A 109.7
C30 C31 H31B 109.7
C31 C30 H30A 109.1
C31 C30 H30B 109.1
C31 C30 C29 112.4(2)
H30A C30 H30B 107.9
C29 C30 H30A 109.1
C29 C30 H30B 109.1
C28 C29 H29A 109.7
C28 C29 H29B 109.7
C30 C29 C28 110.0(2)
C30 C29 H29A 109.7
C30 C29 H29B 109.7
H29A C29 H29B 108.2
P2 C40 H40 105.7
C45 C40 P2 112.49(17)
C45 C40 H40 105.7
C45 C40 C41 110.4(2)
C41 C40 P2 115.90(17)
C41 C40 H40 105.7
C40 C45 H45A 109.6
C40 C45 H45B 109.6
H45A C45 H45B 108.1
C44 C45 C40 110.3(2)
C44 C45 H45A 109.6
C44 C45 H45B 109.6
C45 C44 H44A 109.4
C45 C44 H44B 109.4
H44A C44 H44B 108.0
C43 C44 C45 111.3(2)
C43 C44 H44A 109.4
C43 C44 H44B 109.4
C44 C43 H43A 109.5
C44 C43 H43B 109.5
H43A C43 H43B 108.1
C42 C43 C44 110.8(2)
C42 C43 H43A 109.5
C42 C43 H43B 109.5
C43 C42 H42A 109.2
C43 C42 H42B 109.2
C43 C42 C41 111.9(2)
H42A C42 H42B 107.9
C41 C42 H42A 109.2
C41 C42 H42B 109.2
C40 C41 H41A 109.5
C40 C41 H41B 109.5
C42 C41 C40 110.9(2)
C42 C41 H41A 109.5
C42 C41 H41B 109.5
H41A C41 H41B 108.0
P2 C46 H46 105.2
C47 C46 P2 113.04(18)
C47 C46 H46 105.2
C51 C46 P2 114.56(18)
C51 C46 H46 105.2
C51 C46 C47 112.6(2)
C46 C47 H47A 109.5
C46 C47 H47B 109.5
H47A C47 H47B 108.1
C48 C47 C46 110.6(2)
C48 C47 H47A 109.5
C48 C47 H47B 109.5
C47 C48 H48A 109.5
C47 C48 H48B 109.5
H48A C48 H48B 108.1
C49 C48 C47 110.6(3)
C49 C48 H48A 109.5
C49 C48 H48B 109.5
C48 C49 H49A 109.6
C48 C49 H49B 109.6
C48 C49 C50 110.3(3)
H49A C49 H49B 108.1
C50 C49 H49A 109.6
C50 C49 H49B 109.6
C49 C50 H50A 109.3
C49 C50 H50B 109.3
C49 C50 C51 111.5(3)
H50A C50 H50B 108.0
C51 C50 H50A 109.3
C51 C50 H50B 109.3
C46 C51 H51A 109.7
C46 C51 H51B 109.7
C50 C51 C46 109.7(2)
C50 C51 H51A 109.7
C50 C51 H51B 109.7
H51A C51 H51B 108.2
P2 C34 H34 106.7
C39 C34 P2 110.78(17)
C39 C34 H34 106.7
C39 C34 C35 110.0(2)
C35 C34 P2 115.44(19)
C35 C34 H34 106.7
C34 C39 H39A 109.2
C34 C39 H39B 109.2
H39A C39 H39B 107.9
C38 C39 C34 112.2(2)
C38 C39 H39A 109.2
C38 C39 H39B 109.2
C39 C38 H38A 109.4
C39 C38 H38B 109.4
H38A C38 H38B 108.0
C37 C38 C39 111.3(2)
C37 C38 H38A 109.4
C37 C38 H38B 109.4
C38 C37 H37A 109.5
C38 C37 H37B 109.5
H37A C37 H37B 108.1
C36 C37 C38 110.7(2)
C36 C37 H37A 109.5
C36 C37 H37B 109.5
C37 C36 H36A 109.4
C37 C36 H36B 109.4
C37 C36 C35 111.1(2)
H36A C36 H36B 108.0
C35 C36 H36A 109.4
C35 C36 H36B 109.4
C34 C35 H35A 109.6
C34 C35 H35B 109.6
C36 C35 C34 110.1(2)
C36 C35 H35A 109.6
C36 C35 H35B 109.6
H35A C35 H35B 108.2
C52 C53 H53A 108.1
C52 C53 H53B 108.1
H53A C53 H53B 107.3
C54 C53 C52 116.6(4)
C54 C53 H53A 108.1
C54 C53 H53B 108.1
C53 C54 H54A 108.7
C53 C54 H54B 108.7
C53 C54 C55 114.1(3)
H54A C54 H54B 107.6
C55 C54 H54A 108.7
C55 C54 H54B 108.7
C54 C55 H55A 108.7
C54 C55 H55B 108.7
H55A C55 H55B 107.6
C56 C55 C54 114.1(4)
C56 C55 H55A 108.7
C56 C55 H55B 108.7
H57A C57 H57B 109.5
H57A C57 H57C 109.5
H57B C57 H57C 109.5
C56 C57 H57A 109.5
C56 C57 H57B 109.4
C56 C57 H57C 109.5
C55 C56 C57 111.7(5)
C55 C56 H56A 109.3
C55 C56 H56B 109.3
C57 C56 H56A 109.3
C57 C56 H56B 109.3
H56A C56 H56B 107.9
C12 C10 H10A 107.8
C12 C10 H10B 107.8
H10A C10 H10B 107.1
C8 C10 C12 118.0(15)
C8 C10 H10A 107.8
C8 C10 H10B 107.8
C4 C5 H5A 107.5
C4 C5 H5B 107.5
C4 C5 C15 119.2(15)
H5A C5 H5B 107.0
C15 C5 H5A 107.5
C15 C5 H5B 107.5
Ir1 C8 H8 113.6
C10 C8 Ir1 107.9(15)
C10 C8 H8 113.6
C15 C8 Ir1 70.3(17)
C15 C8 C10 128(2)
C15 C8 H8 113.6
Ir1 C15 H15 116.7
C5 C15 Ir1 105.0(14)
C5 C15 H15 116.7
C8 C15 Ir1 75.1(17)
C8 C15 C5 119(2)
C8 C15 H15 116.7
H59A C59 H59B 108.2
C58 C59 H59A 109.6
C58 C59 H59B 109.6
C58 C59 C60 110.1(19)
C60 C59 H59A 109.6
C60 C59 H59B 109.6
C52 C58 H58A 106.2
C52 C58 H58B 106.2
C59 C58 C52 124.4(19)
C59 C58 H58A 106.2
C59 C58 H58B 106.2
H58A C58 H58B 106.4
H61A C61 H61B 110.3
C60 C61 H61A 112.9
C60 C61 H61B 112.9
C60 C61 C62 94(3)
C62 C61 H61A 112.9
C62 C61 H61B 112.9
C59 C60 H60A 112.0
C59 C60 H60B 112.0
C61 C60 C59 99(2)
C61 C60 H60A 112.0
C61 C60 H60B 112.0
H60A C60 H60B 109.6
C61 C62 H62A 109.7
C61 C62 H62B 109.5
C61 C62 H62C 109.3
H62A C62 H62B 109.5
H62A C62 H62C 109.5
H62B C62 H62C 109.5

loop_
_geom_bond_atom_site_label_1
_geom_bond_atom_site_label_2
_geom_bond_distance
Ir1 C1 1.882(3)
Ir1 Cl3 2.3330(7)
Ir1 C3 2.140(2)
Ir1 C9 2.252(4)
Ir1 C14 2.290(4)
Ir1 C2 2.131(2)
Ir1 C8 2.35(3)
Ir1 C15 2.28(3)
Ru1 C1 1.698(3)
Ru1 Cl2 2.3630(6)
Ru1 Cl1 2.3775(6)
Ru1 P1 2.4358(7)
Ru1 P2 2.4148(7)
C52 H52A 0.9598
C52 H52B 0.9601
C52 H52C 0.9600
C52 H52D 0.9601
C52 H52E 0.9599
C52 H52F 0.9601
C52 C53 1.500(5)
C52 C58 1.512(16)
P1 C16 1.859(2)
P1 C22 1.849(2)
P1 C28 1.865(2)
P2 C40 1.860(2)
P2 C46 1.848(3)
P2 C34 1.856(3)
C3 H3 0.9800
C3 C12 1.523(4)
C3 C2 1.406(4)
C12 H12A 0.9700
C12 H12B 0.9700
C12 H12C 0.9700
C12 H12D 0.9700
C12 C11 1.481(5)
C12 C10 1.603(18)
C11 H11A 0.9700
C11 H11B 0.9700
C11 C9 1.516(5)
C9 H9 0.9800
C9 C14 1.370(5)
C14 H14 0.9800
C14 C6 1.504(5)
C6 H6A 0.9700
C6 H6B 0.9700
C6 C4 1.542(4)
C4 H4AA 0.9700
C4 H4AB 0.9700
C4 H4BC 0.9700
C4 H4BD 0.9700
C4 C2 1.515(4)
C4 C5 1.325(15)
C2 H2 0.9800
C16 H16 0.9800
C16 C17 1.535(3)
C16 C21 1.536(3)
C17 H17A 0.9700
C17 H17B 0.9700
C17 C18 1.532(4)
C18 H18A 0.9700
C18 H18B 0.9700
C18 C19 1.515(4)
C19 H19A 0.9700
C19 H19B 0.9700
C19 C20 1.525(4)
C20 H20A 0.9700
C20 H20B 0.9700
C20 C21 1.532(3)
C21 H21A 0.9700
C21 H21B 0.9700
C22 H22 0.9800
C22 C23 1.530(3)
C22 C27 1.539(3)
C23 H23A 0.9700
C23 H23B 0.9700
C23 C24 1.530(4)
C24 H24A 0.9700
C24 H24B 0.9700
C24 C25 1.522(4)
C25 H25A 0.9700
C25 H25B 0.9700
C25 C26 1.522(4)
C26 H26A 0.9700
C26 H26B 0.9700
C26 C27 1.528(3)
C27 H27A 0.9700
C27 H27B 0.9700
C28 H28 0.9800
C28 C33 1.540(3)
C28 C29 1.532(3)
C33 H33A 0.9700
C33 H33B 0.9700
C33 C32 1.530(3)
C32 H32A 0.9700
C32 H32B 0.9700
C32 C31 1.514(4)
C31 H31A 0.9700
C31 H31B 0.9700
C31 C30 1.526(4)
C30 H30A 0.9700
C30 H30B 0.9700
C30 C29 1.528(4)
C29 H29A 0.9700
C29 H29B 0.9700
C40 H40 0.9800
C40 C45 1.535(3)
C40 C41 1.535(4)
C45 H45A 0.9700
C45 H45B 0.9700
C45 C44 1.532(3)
C44 H44A 0.9700
C44 H44B 0.9700
C44 C43 1.517(4)
C43 H43A 0.9700
C43 H43B 0.9700
C43 C42 1.508(4)
C42 H42A 0.9700
C42 H42B 0.9700
C42 C41 1.522(4)
C41 H41A 0.9700
C41 H41B 0.9700
C46 H46 0.9800
C46 C47 1.535(4)
C46 C51 1.528(4)
C47 H47A 0.9700
C47 H47B 0.9700
C47 C48 1.525(4)
C48 H48A 0.9700
C48 H48B 0.9700
C48 C49 1.510(5)
C49 H49A 0.9700
C49 H49B 0.9700
C49 C50 1.523(5)
C50 H50A 0.9700
C50 H50B 0.9700
C50 C51 1.528(4)
C51 H51A 0.9700
C51 H51B 0.9700
C34 H34 0.9800
C34 C39 1.535(4)
C34 C35 1.543(3)
C39 H39A 0.9700
C39 H39B 0.9700
C39 C38 1.527(4)
C38 H38A 0.9700
C38 H38B 0.9700
C38 C37 1.519(4)
C37 H37A 0.9700
C37 H37B 0.9700
C37 C36 1.508(4)
C36 H36A 0.9700
C36 H36B 0.9700
C36 C35 1.525(4)
C35 H35A 0.9700
C35 H35B 0.9700
C53 H53A 0.9700
C53 H53B 0.9700
C53 C54 1.470(6)
C54 H54A 0.9700
C54 H54B 0.9700
C54 C55 1.534(6)
C55 H55A 0.9700
C55 H55B 0.9700
C55 C56 1.477(6)
C57 H57A 0.9599
C57 H57B 0.9601
C57 H57C 0.9600
C57 C56 1.548(7)
C56 H56A 0.9700
C56 H56B 0.9700
C10 H10A 0.9700
C10 H10B 0.9700
C10 C8 1.509(15)
C5 H5A 0.9700
C5 H5B 0.9700
C5 C15 1.540(15)
C8 H8 0.9800
C8 C15 1.375(17)
C15 H15 0.9800
C59 H59A 0.9700
C59 H59B 0.9700
C59 C58 1.497(15)
C59 C60 1.516(15)
C58 H58A 0.9700
C58 H58B 0.9700
C61 H61A 0.9700
C61 H61B 0.9700
C61 C60 1.497(16)
C61 C62 1.554(17)
C60 H60A 0.9700
C60 H60B 0.9700
C62 H62A 0.9599
C62 H62B 0.9601
C62 H62C 0.9599

loop_
_geom_torsion_atom_site_label_1
_geom_torsion_atom_site_label_2
_geom_torsion_atom_site_label_3
_geom_torsion_atom_site_label_4
_geom_torsion
Ir1 C3 C12 C11 11.4(3)
Ir1 C3 C12 C10 -25.6(8)
Ir1 C3 C2 C4 104.2(2)
Ir1 C9 C14 C6 -103.5(4)
Ir1 C14 C6 C4 10.0(4)
Ir1 C8 C15 C5 -99(2)
Ru1 P1 C16 C17 153.87(16)
Ru1 P1 C16 C21 -79.61(19)
Ru1 P1 C22 C23 -172.53(16)
Ru1 P1 C22 C27 56.15(19)
Ru1 P1 C28 C33 -63.27(18)
Ru1 P1 C28 C29 62.6(2)
Ru1 P2 C40 C45 88.18(18)
Ru1 P2 C40 C41 -143.49(17)
Ru1 P2 C46 C47 177.65(15)
Ru1 P2 C46 C51 -51.6(2)
Ru1 P2 C34 C39 44.88(19)
Ru1 P2 C34 C35 -80.98(19)
C52 C53 C54 C55 178.3(4)
P1 C16 C17 C18 -174.01(19)
P1 C16 C21 C20 173.13(17)
P1 C22 C23 C24 168.85(18)
P1 C22 C27 C26 -167.04(18)
P1 C28 C33 C32 -174.72(17)
P1 C28 C29 C30 176.5(2)
P2 C40 C45 C44 -172.57(17)
P2 C40 C41 C42 174.96(19)
P2 C46 C47 C48 -173.7(2)
P2 C46 C51 C50 175.29(19)
P2 C34 C39 C38 176.93(19)
P2 C34 C35 C36 -177.80(19)
C3 C12 C11 C9 -32.5(4)
C3 C12 C10 C8 15.3(19)
C12 C3 C2 Ir1 -106.5(2)
C12 C3 C2 C4 -2.4(4)
C12 C11 C9 Ir1 36.2(4)
C12 C11 C9 C14 -46.3(6)
C12 C10 C8 Ir1 1(2)
C12 C10 C8 C15 -77(3)
C11 C12 C10 C8 -83.5(18)
C11 C9 C14 Ir1 100.5(4)
C11 C9 C14 C6 -3.0(7)
C9 C14 C6 C4 91.1(5)
C14 C6 C4 C2 -29.2(4)
C14 C6 C4 C5 77.1(11)
C6 C4 C2 Ir1 34.8(3)
C6 C4 C2 C3 -46.7(4)
C6 C4 C5 C15 -72.3(16)
C4 C5 C15 Ir1 -23.2(19)
C4 C5 C15 C8 58(3)
C2 C3 C12 C11 92.9(4)
C2 C3 C12 C10 55.9(8)
C2 C4 C5 C15 19.2(19)
C16 P1 C22 C23 54.9(2)
C16 P1 C22 C27 -76.4(2)
C16 P1 C28 C33 62.3(2)
C16 P1 C28 C29 -171.84(19)
C16 C17 C18 C19 -56.8(3)
C17 C16 C21 C20 -57.2(3)
C17 C18 C19 C20 54.9(3)
C18 C19 C20 C21 -55.4(3)
C19 C20 C21 C16 57.1(3)
C21 C16 C17 C18 57.3(3)
C22 P1 C16 C17 -76.8(2)
C22 P1 C16 C21 49.7(2)
C22 P1 C28 C33 177.66(18)
C22 P1 C28 C29 -56.4(2)
C22 C23 C24 C25 57.7(3)
C23 C22 C27 C26 58.1(3)
C23 C24 C25 C26 -56.2(3)
C24 C25 C26 C27 55.6(3)
C25 C26 C27 C22 -56.5(3)
C27 C22 C23 C24 -58.4(3)
C28 P1 C16 C17 33.6(2)
C28 P1 C16 C21 160.11(18)
C28 P1 C22 C23 -54.6(2)
C28 P1 C22 C27 174.06(18)
C28 C33 C32 C31 -57.1(3)
C33 C28 C29 C30 -56.3(3)
C33 C32 C31 C30 55.8(3)
C32 C31 C30 C29 -56.6(3)
C31 C30 C29 C28 57.2(3)
C29 C28 C33 C32 56.9(3)
C40 P2 C46 C47 -51.6(2)
C40 P2 C46 C51 79.2(2)
C40 P2 C34 C39 -76.4(2)
C40 P2 C34 C35 157.75(19)
C40 C45 C44 C43 -57.0(3)
C45 C40 C41 C42 -55.7(3)
C45 C44 C43 C42 56.5(3)
C44 C43 C42 C41 -56.0(3)
C43 C42 C41 C40 55.8(3)
C41 C40 C45 C44 56.3(3)
C46 P2 C40 C45 -44.4(2)
C46 P2 C40 C41 83.9(2)
C46 P2 C34 C39 168.55(18)
C46 P2 C34 C35 42.7(2)
C46 C47 C48 C49 -56.3(3)
C47 C46 C51 C50 -53.7(3)
C47 C48 C49 C50 58.8(3)
C48 C49 C50 C51 -59.0(3)
C49 C50 C51 C46 55.7(3)
C51 C46 C47 C48 54.5(3)
C34 P2 C40 C45 -154.02(18)
C34 P2 C40 C41 -25.7(2)
C34 P2 C46 C47 60.0(2)
C34 P2 C46 C51 -169.24(19)
C34 C39 C38 C37 54.3(3)
C39 C34 C35 C36 56.0(3)
C39 C38 C37 C36 -55.7(3)
C38 C37 C36 C35 58.6(3)
C37 C36 C35 C34 -58.9(3)
C35 C34 C39 C38 -54.2(3)
C53 C52 C58 C59 8.8(17)
C53 C54 C55 C56 170.2(4)
C54 C55 C56 C57 -179.5(5)
C10 C12 C11 C9 63.9(10)
C10 C8 C15 Ir1 98(3)
C10 C8 C15 C5 -2(4)
C5 C4 C2 Ir1 -3.4(10)
C5 C4 C2 C3 -84.9(10)
C58 C52 C53 C54 -5.9(18)
C58 C59 C60 C61 146(3)
C60 C59 C58 C52 156(2)
C62 C61 C60 C59 -166(3)
